data_7107795
loop_
_publ_author_name
Gaosheng
Yang
'Yang Gaosheng'
'Chongrong Luo'
'Xiaolong Mu'
'Tingting Wang'
'Xin-Yuan Liu'

_publ_section_title
;
 Highly efficient enantioselective three-component synthesis of
 2-amino-4H-chromenes catalysed by chiral tertiary amine-thioureas
;
_journal_name_full Chem.Commun.
_journal_page_first 5880
_journal_paper_doi 10.1039/c2cc30731f
_journal_volume 48
_journal_year 2012
_chemical_absolute_configuration S
_chemical_formula_sum 'C13 H13 Br N2 O5'
_chemical_formula_weight 357.16
_chemical_name_systematic
;
Ethyl 2-amino-6-bromo-4-(nitromethyl)-4H-chromene-3-carboxylate
;
_space_group_IT_number 4
_symmetry_cell_setting monoclinic
_symmetry_space_group_name_Hall 'P 2yb'
_symmetry_space_group_name_H-M 'P 1 21 1'
_atom_sites_solution_hydrogens geom
_atom_sites_solution_primary direct
_atom_sites_solution_secondary difmap
_audit_creation_method SHELXL-97
_cell_angle_alpha 90.00
_cell_angle_beta 96.083(5)
_cell_angle_gamma 90.00
_cell_formula_units_Z 2
_cell_length_a 5.413(2)
_cell_length_b 17.675(7)
_cell_length_c 7.539(3)
_cell_measurement_temperature 293(2)
_cell_volume 717.2(5)
_computing_structure_refinement 'SHELXL-97 (Sheldrick, 1997)'
_computing_structure_solution 'SHELXS-97 (Sheldrick, 1990)'
_diffrn_ambient_temperature 293(2)
_diffrn_measured_fraction_theta_full 0.989
_diffrn_measured_fraction_theta_max 0.989
_diffrn_radiation_monochromator graphite
_diffrn_radiation_source 'fine-focus sealed tube'
_diffrn_radiation_type MoK\a
_diffrn_radiation_wavelength 0.71073
_diffrn_reflns_av_R_equivalents 0.0560
_diffrn_reflns_av_sigmaI/netI 0.0747
_diffrn_reflns_limit_h_max 7
_diffrn_reflns_limit_h_min -6
_diffrn_reflns_limit_k_max 17
_diffrn_reflns_limit_k_min -22
_diffrn_reflns_limit_l_max 9
_diffrn_reflns_limit_l_min -9
_diffrn_reflns_number 5934
_diffrn_reflns_theta_full 27.55
_diffrn_reflns_theta_max 27.55
_diffrn_reflns_theta_min 2.30
_exptl_absorpt_coefficient_mu 2.889
_exptl_absorpt_correction_T_max 1.000000
_exptl_absorpt_correction_T_min 0.603497
_exptl_absorpt_correction_type multi-scan
_exptl_absorpt_process_details sadabs
_exptl_crystal_colour yellow
_exptl_crystal_density_diffrn 1.654
_exptl_crystal_density_method 'not measured'
_exptl_crystal_F_000 360
_exptl_crystal_size_max 0.25
_exptl_crystal_size_mid 0.22
_exptl_crystal_size_min 0.20
_refine_diff_density_max 1.076
_refine_diff_density_min -0.505
_refine_diff_density_rms 0.100
_refine_ls_abs_structure_details 'Flack H D (1983), Acta Cryst. A39, 876-881'
_refine_ls_abs_structure_Flack 0.016(17)
_refine_ls_extinction_method none
_refine_ls_goodness_of_fit_ref 0.988
_refine_ls_hydrogen_treatment constr
_refine_ls_matrix_type full
_refine_ls_number_parameters 191
_refine_ls_number_reflns 2951
_refine_ls_number_restraints 1
_refine_ls_restrained_S_all 0.988
_refine_ls_R_factor_all 0.0736
_refine_ls_R_factor_gt 0.0547
_refine_ls_shift/su_max 0.000
_refine_ls_shift/su_mean 0.000
_refine_ls_structure_factor_coef Fsqd
_refine_ls_weighting_details 'calc w=1/[\s^2^(Fo^2^)+(0.0954P)^2^+0.0000P] where P=(Fo^2^+2Fc^2^)/3'
_refine_ls_weighting_scheme calc
_refine_ls_wR_factor_gt 0.1430
_refine_ls_wR_factor_ref 0.1541
_reflns_number_gt 2249
_reflns_number_total 2951
_reflns_threshold_expression >2sigma(I)
_cod_data_source_file c2cc30731f.txt
_cod_data_source_block 110321b
_cod_original_cell_volume 717.3(5)
_cod_original_sg_symbol_H-M 'P2(1) '
_cod_database_code 7107795

loop_
_symmetry_equiv_pos_as_xyz
'x, y, z'
'-x, y+1/2, -z'

loop_
_atom_site_label
_atom_site_type_symbol
_atom_site_fract_x
_atom_site_fract_y
_atom_site_fract_z
_atom_site_U_iso_or_equiv
_atom_site_adp_type
_atom_site_occupancy
_atom_site_symmetry_multiplicity
_atom_site_calc_flag
_atom_site_refinement_flags
Br1 Br 0.62245(12) 0.43862(5) 0.18284(9) 0.0654(3) Uani 1 1 d .
O1 O 0.1083(8) 0.3472(3) 0.8169(6) 0.0520(10) Uani 1 1 d .
C6 C 0.4702(12) 0.4085(4) 0.3854(8) 0.0465(14) Uani 1 1 d .
C2 C 0.3934(11) 0.2478(4) 0.9016(8) 0.0424(13) Uani 1 1 d .
C4 C 0.4317(10) 0.3214(3) 0.6252(7) 0.0382(12) Uani 1 1 d .
C5 C 0.5471(10) 0.3449(3) 0.4800(9) 0.0440(13) Uani 1 1 d .
H5 H 0.6796 0.3170 0.4455 0.053 Uiso 1 1 calc R
C9 C 0.2382(11) 0.3658(3) 0.6754(8) 0.0417(13) Uani 1 1 d .
C3 C 0.5016(10) 0.2497(3) 0.7264(7) 0.0382(12) Uani 1 1 d .
H3 H 0.6823 0.2514 0.7553 0.046 Uiso 1 1 calc R
C8 C 0.1576(12) 0.4309(5) 0.5788(8) 0.0519(14) Uani 1 1 d .
H8 H 0.0235 0.4586 0.6114 0.062 Uiso 1 1 calc R
C7 C 0.2762(11) 0.4531(3) 0.4378(9) 0.0496(15) Uani 1 1 d .
H7 H 0.2294 0.4974 0.3766 0.060 Uiso 1 1 calc R
C1 C 0.2059(12) 0.2944(4) 0.9373(7) 0.0422(13) Uani 1 1 d .
C10 C 0.4918(13) 0.1971(4) 1.0417(8) 0.0491(15) Uani 1 1 d .
O2 O 0.6714(9) 0.1519(3) 0.9895(5) 0.0520(10) Uani 1 1 d .
O3 O 0.4272(11) 0.1918(3) 1.1899(5) 0.0681(14) Uani 1 1 d .
C11 C 0.7905(16) 0.1010(5) 1.1239(10) 0.065(2) Uani 1 1 d .
H11A H 0.6690 0.0670 1.1665 0.078 Uiso 1 1 calc R
H11B H 0.8688 0.1295 1.2245 0.078 Uiso 1 1 calc R
C13 C 0.4469(11) 0.1783(3) 0.6115(7) 0.0428(13) Uani 1 1 d .
H13A H 0.5258 0.1832 0.5024 0.051 Uiso 1 1 calc R
H13B H 0.5185 0.1346 0.6759 0.051 Uiso 1 1 calc R
N2 N 0.1751(12) 0.1654(4) 0.5652(6) 0.0530(14) Uani 1 1 d .
O4 O 0.0432(10) 0.2166(4) 0.5105(11) 0.091(2) Uani 1 1 d .
O5 O 0.103(2) 0.1035(6) 0.5808(18) 0.174(6) Uani 1 1 d .
N1 N 0.0890(11) 0.2968(4) 1.0843(7) 0.0588(14) Uani 1 1 d .
H1A H 0.1310 0.2661 1.1709 0.071 Uiso 1 1 calc R
H1B H -0.0284 0.3290 1.0926 0.071 Uiso 1 1 calc R
C12 C 0.9803(14) 0.0572(5) 1.0376(11) 0.067(2) Uani 1 1 d .
H12A H 0.8989 0.0211 0.9561 0.101 Uiso 1 1 calc R
H12B H 1.0872 0.0311 1.1273 0.101 Uiso 1 1 calc R
H12C H 1.0773 0.0912 0.9737 0.101 Uiso 1 1 calc R

loop_
_atom_site_aniso_label
_atom_site_aniso_U_11
_atom_site_aniso_U_22
_atom_site_aniso_U_33
_atom_site_aniso_U_23
_atom_site_aniso_U_13
_atom_site_aniso_U_12
Br1 0.0584(4) 0.0712(5) 0.0694(4) 0.0250(4) 0.0191(3) 0.0028(4)
O1 0.036(2) 0.063(3) 0.059(3) -0.002(2) 0.0138(19) 0.0084(18)
C6 0.041(3) 0.051(3) 0.046(3) 0.005(2) -0.003(3) -0.006(2)
C2 0.038(3) 0.055(3) 0.034(3) -0.009(3) 0.006(2) -0.002(3)
C4 0.028(2) 0.049(3) 0.038(3) -0.002(2) 0.005(2) -0.002(2)
C5 0.031(3) 0.044(3) 0.058(4) 0.003(3) 0.007(2) 0.002(2)
C9 0.034(3) 0.048(3) 0.042(3) -0.006(2) 0.002(2) 0.002(2)
C3 0.028(2) 0.051(3) 0.035(3) 0.000(2) 0.005(2) 0.006(2)
C8 0.050(3) 0.054(4) 0.052(3) -0.002(3) 0.005(2) 0.011(4)
C7 0.047(3) 0.042(4) 0.060(3) 0.003(3) 0.005(3) 0.007(3)
C1 0.039(3) 0.056(4) 0.032(3) -0.006(2) 0.001(2) 0.000(3)
C10 0.047(3) 0.054(4) 0.045(4) -0.011(3) 0.002(3) -0.001(3)
O2 0.057(3) 0.067(3) 0.032(2) 0.0040(19) 0.0016(18) 0.012(2)
O3 0.082(3) 0.101(4) 0.0228(19) 0.004(2) 0.012(2) 0.020(3)
C11 0.062(5) 0.089(6) 0.042(4) 0.008(3) -0.004(3) 0.021(4)
C13 0.051(3) 0.050(3) 0.029(2) 0.000(2) 0.011(2) 0.008(3)
N2 0.063(3) 0.067(4) 0.029(2) -0.002(2) 0.004(2) -0.022(3)
O4 0.041(3) 0.081(4) 0.147(6) -0.034(4) -0.009(3) 0.008(3)
O5 0.145(9) 0.126(7) 0.226(12) 0.097(8) -0.100(9) -0.084(7)
N1 0.058(3) 0.080(4) 0.040(3) -0.003(3) 0.016(2) 0.014(3)
C12 0.064(5) 0.078(5) 0.061(5) 0.015(4) 0.010(3) 0.017(4)

loop_
_atom_type_symbol
_atom_type_description
_atom_type_scat_dispersion_real
_atom_type_scat_dispersion_imag
_atom_type_scat_source
C C 0.0033 0.0016 'International Tables Vol C Tables 4.2.6.8 and 6.1.1.4'
H H 0.0000 0.0000 'International Tables Vol C Tables 4.2.6.8 and 6.1.1.4'
N N 0.0061 0.0033 'International Tables Vol C Tables 4.2.6.8 and 6.1.1.4'
O O 0.0106 0.0060 'International Tables Vol C Tables 4.2.6.8 and 6.1.1.4'
Br Br -0.2901 2.4595 'International Tables Vol C Tables 4.2.6.8 and 6.1.1.4'

loop_
_geom_angle_atom_site_label_1
_geom_angle_atom_site_label_2
_geom_angle_atom_site_label_3
_geom_angle
C1 O1 C9 118.9(5)
C5 C6 C7 120.6(6)
C5 C6 Br1 121.1(5)
C7 C6 Br1 118.2(5)
C1 C2 C10 117.3(5)
C1 C2 C3 122.1(5)
C10 C2 C3 120.6(5)
C5 C4 C9 117.6(5)
C5 C4 C3 123.0(5)
C9 C4 C3 119.4(5)
C4 C5 C6 121.4(6)
C4 C5 H5 119.3
C6 C5 H5 119.3
O1 C9 C4 122.4(5)
O1 C9 C8 116.1(5)
C4 C9 C8 121.4(5)
C2 C3 C4 111.3(4)
C2 C3 C13 114.0(5)
C4 C3 C13 112.4(4)
C2 C3 H3 106.1
C4 C3 H3 106.1
C13 C3 H3 106.1
C7 C8 C9 119.7(6)
C7 C8 H8 120.1
C9 C8 H8 120.1
C8 C7 C6 119.2(6)
C8 C7 H7 120.4
C6 C7 H7 120.4
N1 C1 C2 128.0(6)
N1 C1 O1 110.2(5)
C2 C1 O1 121.8(5)
O3 C10 O2 120.8(6)
O3 C10 C2 127.1(6)
O2 C10 C2 112.1(5)
C10 O2 C11 116.3(5)
O2 C11 C12 107.0(6)
O2 C11 H11A 110.3
C12 C11 H11A 110.3
O2 C11 H11B 110.3
C12 C11 H11B 110.3
H11A C11 H11B 108.6
N2 C13 C3 112.5(5)
N2 C13 H13A 109.1
C3 C13 H13A 109.1
N2 C13 H13B 109.1
C3 C13 H13B 109.1
H13A C13 H13B 107.8
O5 N2 O4 123.2(8)
O5 N2 C13 116.7(8)
O4 N2 C13 120.1(6)
C1 N1 H1A 120.0
C1 N1 H1B 120.0
H1A N1 H1B 120.0
C11 C12 H12A 109.5
C11 C12 H12B 109.5
H12A C12 H12B 109.5
C11 C12 H12C 109.5
H12A C12 H12C 109.5
H12B C12 H12C 109.5

loop_
_geom_bond_atom_site_label_1
_geom_bond_atom_site_label_2
_geom_bond_distance
Br1 C6 1.888(6)
O1 C1 1.369(8)
O1 C9 1.378(7)
C6 C5 1.372(9)
C6 C7 1.403(9)
C2 C1 1.356(9)
C2 C10 1.443(10)
C2 C3 1.501(7)
C4 C5 1.380(8)
C4 C9 1.393(8)
C4 C3 1.507(8)
C5 H5 0.9300
C9 C8 1.406(10)
C3 C13 1.541(8)
C3 H3 0.9800
C8 C7 1.357(9)
C8 H8 0.9300
C7 H7 0.9300
C1 N1 1.334(8)
C10 O3 1.209(8)
C10 O2 1.349(8)
O2 C11 1.455(9)
C11 C12 1.490(11)
C11 H11A 0.9700
C11 H11B 0.9700
C13 N2 1.493(9)
C13 H13A 0.9700
C13 H13B 0.9700
N2 O5 1.170(9)
N2 O4 1.199(9)
N1 H1A 0.8600
N1 H1B 0.8600
C12 H12A 0.9600
C12 H12B 0.9600
C12 H12C 0.9600
